data_7245843
loop_
_publ_author_name
'Saadati, Arezoo'
'Amiri Rudbari, Hadi'
'Aryaeifar, Mahnaz'
'Blacque, Olivier'
'Correia, Isabel'
'Islam, Mohammad Khairul'
'Woschko, Dennis'
'Haj Hassani Sohi, Takin'
'Janiak, Christoph'
'Enamullah, Mohammed'

_publ_section_title
;
 Experimental and computational studies on pseudotetrahedral nickel(ii)-(S
 or R)-dihalogen-salicylaldiminates with \D- or \L-chirality induction
 at-metal
;
_journal_issue 3
_journal_name_full CrystEngComm
_journal_page_first 365
_journal_page_last 377
_journal_paper_doi 10.1039/D2CE01311H
_journal_volume 25
_journal_year 2023
_chemical_absolute_configuration ad
_chemical_formula_moiety 'C30 H24 Br2 Cl2 N2 Ni O2'
_chemical_formula_sum 'C30 H24 Br2 Cl2 N2 Ni O2'
_chemical_formula_weight 733.94
_space_group_crystal_system monoclinic
_space_group_IT_number 5
_space_group_name_Hall 'I 2y'
_space_group_name_H-M_alt 'I 1 2 1'
_atom_sites_solution_hydrogens geom
_atom_sites_solution_primary dual
_audit_creation_date 2019-11-13
_audit_creation_method
;
Olex2 1.2
(compiled 2018.05.29 svn.r3508 for OlexSys, GUI svn.r5506)
;
_audit_update_record
;
2020-05-02 deposited with the CCDC.	2022-11-14 downloaded from the CCDC.
;
_cell_angle_alpha 90
_cell_angle_beta 107.285(2)
_cell_angle_gamma 90
_cell_formula_units_Z 2
_cell_length_a 10.1101(2)
_cell_length_b 10.85749(19)
_cell_length_c 13.0218(3)
_cell_measurement_reflns_used 13456
_cell_measurement_temperature 160(1)
_cell_measurement_theta_max 30.0140
_cell_measurement_theta_min 3.0230
_cell_volume 1364.85(5)
_computing_cell_refinement 'CrysAlisPro 1.171.40.53 (Rigaku OD, 2019)'
_computing_data_collection 'CrysAlisPro 1.171.40.53 (Rigaku OD, 2019)'
_computing_data_reduction 'CrysAlisPro 1.171.40.53 (Rigaku OD, 2019)'
_computing_molecular_graphics 'Olex2 (Dolomanov et al., 2009)'
_computing_publication_material 'Olex2 (Dolomanov et al., 2009)'
_computing_structure_refinement 'ShelXL (Sheldrick, 2015b)'
_computing_structure_solution 'ShelXT (Sheldrick, 2015a)'
_diffrn_ambient_environment N~2~
_diffrn_ambient_temperature 160(1)
_diffrn_detector 'CCD plate'
_diffrn_detector_area_resol_mean 5.8140
_diffrn_detector_type 'Pilatus 200K'
_diffrn_measured_fraction_theta_full 0.999
_diffrn_measured_fraction_theta_max 0.999
_diffrn_measurement_details
;
List of Runs (angles in degrees, time in seconds):

  # Type    Start    End  Width  t~exp~   \w     \q     \k     \f   Frames
#--------------------------------------------------------------------------
  1  \w    -14.00  83.00   0.50    6.00    --    3.35  38.00   0.00  194
  2  \w    -22.00  78.00   0.50    6.00    --    3.35  77.00  90.00  200
  3  \w    -27.00  31.00   0.50    6.00    --   -4.60 -99.00 150.00  116
  4  \w    -27.00  26.00   0.50    6.00    --    3.35 -99.00 -30.00  106
  5  \w    -77.00   5.00   0.50    6.00    --    3.35 -19.00  30.00  164
  6  \w    -22.00  69.00   0.50    6.00    --   -4.60  57.00-180.00  182
  7  \w    -50.00 -23.00   0.50    6.00    --   -4.60 115.00   3.85   54
  8  \w    -52.00 -26.00   0.50    6.00    --   -4.60 119.00-116.49   52
  9  \w    -86.00  76.00   0.50    6.00    --   -4.60   0.00-180.00  324
;
_diffrn_measurement_device 'four-circle diffractometer'
_diffrn_measurement_device_type 'XtaLAB Synergy, Dualflex, Pilatus 200K'
_diffrn_measurement_method '\w scans'
_diffrn_orient_matrix_type 'CrysAlisPro convention (1999,Acta A55,543-557)'
_diffrn_orient_matrix_UB_11 -0.0147922000
_diffrn_orient_matrix_UB_12 -0.0446251000
_diffrn_orient_matrix_UB_13 -0.0416599000
_diffrn_orient_matrix_UB_21 -0.0612948000
_diffrn_orient_matrix_UB_22 0.0323594000
_diffrn_orient_matrix_UB_23 -0.0273487000
_diffrn_orient_matrix_UB_31 0.0377035000
_diffrn_orient_matrix_UB_32 0.0350625000
_diffrn_orient_matrix_UB_33 -0.0277747000
_diffrn_radiation_monochromator mirror
_diffrn_radiation_probe x-ray
_diffrn_radiation_type MoK\a
_diffrn_radiation_wavelength 0.71073
_diffrn_reflns_av_R_equivalents 0.0226
_diffrn_reflns_av_unetI/netI 0.0139
_diffrn_reflns_Laue_measured_fraction_full 0.999
_diffrn_reflns_Laue_measured_fraction_max 0.999
_diffrn_reflns_limit_h_max 12
_diffrn_reflns_limit_h_min -12
_diffrn_reflns_limit_k_max 13
_diffrn_reflns_limit_k_min -13
_diffrn_reflns_limit_l_max 16
_diffrn_reflns_limit_l_min -16
_diffrn_reflns_number 14452
_diffrn_reflns_point_group_measured_fraction_full 0.999
_diffrn_reflns_point_group_measured_fraction_max 0.998
_diffrn_reflns_theta_full 25.242
_diffrn_reflns_theta_max 26.367
_diffrn_reflns_theta_min 2.490
_diffrn_source 'micro-focus sealed X-ray tube'
_diffrn_source_type 'PhotonJet (Mo) X-ray Source'
_exptl_absorpt_coefficient_mu 3.867
_exptl_absorpt_correction_T_max 0.771
_exptl_absorpt_correction_T_min 0.530
_exptl_absorpt_correction_type analytical
_exptl_absorpt_process_details
;
CrysAlisPro 1.171.40.53 (Rigaku Oxford Diffraction, 2019)
Analytical numeric absorption correction using a multifaceted crystal
model based on expressions derived by R.C. Clark & J.S. Reid.
(Clark, R. C. & Reid, J. S. (1995). Acta Cryst. A51, 887-897)
Empirical absorption correction using spherical harmonics,
 implemented in SCALE3 ABSPACK scaling algorithm.
;
_exptl_crystal_colour yellow
_exptl_crystal_density_diffrn 1.786
_exptl_crystal_description trapezoid
_exptl_crystal_F_000 732
_exptl_crystal_size_max 0.26
_exptl_crystal_size_mid 0.19
_exptl_crystal_size_min 0.08
_refine_diff_density_max 0.268
_refine_diff_density_min -0.155
_refine_diff_density_rms 0.040
_refine_ls_abs_structure_details
;
 Flack x determined using 1277 quotients [(I+)-(I-)]/[(I+)+(I-)]
 (Parsons, Flack and Wagner, Acta Cryst. B69 (2013) 249-259).
;
_refine_ls_abs_structure_Flack -0.005(3)
_refine_ls_extinction_method none
_refine_ls_goodness_of_fit_ref 1.045
_refine_ls_hydrogen_treatment constr
_refine_ls_matrix_type full
_refine_ls_number_parameters 178
_refine_ls_number_reflns 2797
_refine_ls_number_restraints 1
_refine_ls_restrained_S_all 1.045
_refine_ls_R_factor_all 0.0134
_refine_ls_R_factor_gt 0.0131
_refine_ls_shift/su_max 0.001
_refine_ls_shift/su_mean 0.000
_refine_ls_structure_factor_coef Fsqd
_refine_ls_weighting_details 'w=1/[\s^2^(Fo^2^)+(0.0200P)^2^+0.5222P] where P=(Fo^2^+2Fc^2^)/3'
_refine_ls_weighting_scheme calc
_refine_ls_wR_factor_gt 0.0334
_refine_ls_wR_factor_ref 0.0335
_reflns_Friedel_coverage 0.894
_reflns_Friedel_fraction_full 0.998
_reflns_Friedel_fraction_max 0.997
_reflns_number_gt 2758
_reflns_number_total 2797
_reflns_threshold_expression 'I > 2\s(I)'
_cod_data_source_file d2ce01311h2.cif
_cod_data_source_block hadi1411
_cod_depositor_comments 'Adding full bibliography for 7245842--7245847.cif.'
_cod_original_cell_volume 1364.86(5)
_cod_database_code 7245843
_shelx_shelxl_version_number 2018/3
_shelx_space_group_comment
;
The symmetry employed for this shelxl refinement is uniquely defined
by the following loop, which should always be used as a source of
symmetry information in preference to the above space-group names.
They are only intended as comments.
;
_shelx_estimated_absorpt_t_max 0.747
_shelx_estimated_absorpt_t_min 0.433
_olex2_refinement_description
;
1. Fixed Uiso
 At 1.2 times of:
  All C(H) groups
 At 1.5 times of:
  All C(H,H,H) groups
2.a Ternary CH refined with riding coordinates:
 C8(H8)
2.b Aromatic/amide H refined with riding coordinates:
 C3(H3), C5(H5), C7(H7), C10(H10), C11(H11), C12(H12), C13(H13), C14(H14)
2.c Idealised Me refined as rotating group:
 C15(H15A,H15B,H15C)
;

loop_
_space_group_symop_operation_xyz
'x, y, z'
'-x, y, -z'
'x+1/2, y+1/2, z+1/2'
'-x+1/2, y+1/2, -z+1/2'

loop_
_atom_site_label
_atom_site_type_symbol
_atom_site_fract_x
_atom_site_fract_y
_atom_site_fract_z
_atom_site_U_iso_or_equiv
_atom_site_adp_type
_atom_site_occupancy
_atom_site_site_symmetry_order
_atom_site_calc_flag
_atom_site_refinement_flags_posn
_atom_site_refinement_flags_adp
_atom_site_refinement_flags_occupancy
_atom_site_disorder_assembly
_atom_site_disorder_group
Br1 Br 0.55429(2) 0.77384(2) 0.16882(2) 0.02192(7) Uani 1 1 d . . . . .
C1 C 0.3992(2) 0.6229(2) 0.26895(17) 0.0158(4) Uani 1 1 d . . . . .
C2 C 0.4157(2) 0.6548(2) 0.16785(19) 0.0178(5) Uani 1 1 d . . . . .
C3 C 0.3457(2) 0.5988(2) 0.07261(18) 0.0207(5) Uani 1 1 d . . . . .
H3 H 0.360437 0.623718 0.006933 0.025 Uiso 1 1 calc R . . . .
C4 C 0.2522(2) 0.5042(2) 0.07426(18) 0.0211(5) Uani 1 1 d . . . . .
C5 C 0.2293(2) 0.4700(2) 0.16926(18) 0.0192(5) Uani 1 1 d . . . . .
H5 H 0.164820 0.406310 0.169271 0.023 Uiso 1 1 calc R . . . .
C6 C 0.3002(2) 0.5282(2) 0.26608(18) 0.0171(4) Uani 1 1 d . . . . .
C7 C 0.2636(2) 0.4915(2) 0.36084(18) 0.0175(4) Uani 1 1 d . . . . .
H7 H 0.186924 0.437200 0.349447 0.021 Uiso 1 1 calc R . . . .
C8 C 0.2509(2) 0.4846(2) 0.53833(19) 0.0192(5) Uani 1 1 d . . . . .
H8 H 0.169446 0.433166 0.499116 0.023 Uiso 1 1 calc R . . . .
C9 C 0.3458(2) 0.4042(2) 0.62489(19) 0.0184(4) Uani 1 1 d . . . . .
C10 C 0.4077(3) 0.3027(2) 0.5928(2) 0.0265(6) Uani 1 1 d . . . . .
H10 H 0.391215 0.286784 0.518274 0.032 Uiso 1 1 calc R . . . .
C11 C 0.4927(3) 0.2247(3) 0.6677(2) 0.0330(6) Uani 1 1 d . . . . .
H11 H 0.535992 0.156834 0.644631 0.040 Uiso 1 1 calc R . . . .
C12 C 0.5147(3) 0.2456(2) 0.7765(2) 0.0325(6) Uani 1 1 d . . . . .
H12 H 0.573605 0.192450 0.828169 0.039 Uiso 1 1 calc R . . . .
C13 C 0.4507(3) 0.3436(3) 0.8095(2) 0.0282(6) Uani 1 1 d . . . . .
H13 H 0.463996 0.356646 0.884012 0.034 Uiso 1 1 calc R . . . .
C14 C 0.3671(2) 0.4234(2) 0.73451(18) 0.0217(5) Uani 1 1 d . . . . .
H14 H 0.324320 0.491302 0.757976 0.026 Uiso 1 1 calc R . . . .
C15 C 0.1955(2) 0.5984(2) 0.57971(19) 0.0243(5) Uani 1 1 d . . . . .
H15A H 0.272985 0.651433 0.617735 0.036 Uiso 1 1 calc GR . . . .
H15B H 0.143706 0.573503 0.629098 0.036 Uiso 1 1 calc GR . . . .
H15C H 0.134006 0.643613 0.518997 0.036 Uiso 1 1 calc GR . . . .
Cl1 Cl 0.16953(7) 0.42607(6) -0.04432(5) 0.03096(14) Uani 1 1 d . . . . .
N1 N 0.32274(19) 0.52376(17) 0.45868(15) 0.0165(4) Uani 1 1 d . . . . .
Ni1 Ni 0.500000 0.62030(3) 0.500000 0.01563(9) Uani 1 2 d S T P . .
O1 O 0.47114(16) 0.67772(15) 0.35619(13) 0.0182(3) Uani 1 1 d . . . . .

loop_
_atom_site_aniso_label
_atom_site_aniso_U_11
_atom_site_aniso_U_22
_atom_site_aniso_U_33
_atom_site_aniso_U_23
_atom_site_aniso_U_13
_atom_site_aniso_U_12
Br1 0.02230(11) 0.02562(11) 0.01961(11) 0.00323(10) 0.00894(8) -0.00351(10)
C1 0.0147(9) 0.0176(10) 0.0149(10) 0.0006(9) 0.0041(8) 0.0027(9)
C2 0.0165(10) 0.0195(11) 0.0191(11) 0.0012(9) 0.0076(9) 0.0005(8)
C3 0.0210(10) 0.0274(12) 0.0149(10) 0.0003(9) 0.0073(9) 0.0036(9)
C4 0.0193(11) 0.0267(12) 0.0153(10) -0.0054(9) 0.0023(9) 0.0026(9)
C5 0.0168(10) 0.0216(11) 0.0187(11) -0.0016(9) 0.0043(9) 0.0002(8)
C6 0.0161(9) 0.0190(10) 0.0161(10) 0.0008(8) 0.0048(9) 0.0021(9)
C7 0.0153(10) 0.0186(10) 0.0188(11) 0.0005(9) 0.0053(9) -0.0007(8)
C8 0.0159(10) 0.0253(11) 0.0191(11) 0.0012(9) 0.0094(9) -0.0024(9)
C9 0.0168(10) 0.0203(11) 0.0200(11) 0.0028(9) 0.0086(9) -0.0040(8)
C10 0.0312(13) 0.0252(14) 0.0262(12) 0.0005(9) 0.0131(11) 0.0003(10)
C11 0.0380(15) 0.0259(13) 0.0383(15) 0.0059(12) 0.0161(13) 0.0077(11)
C12 0.0315(13) 0.0320(16) 0.0337(14) 0.0167(11) 0.0094(11) 0.0041(10)
C13 0.0293(13) 0.0347(15) 0.0202(11) 0.0066(11) 0.0066(10) -0.0065(11)
C14 0.0230(11) 0.0224(11) 0.0209(11) 0.0005(9) 0.0084(9) -0.0062(10)
C15 0.0214(11) 0.0316(13) 0.0231(12) 0.0057(11) 0.0115(10) 0.0069(10)
Cl1 0.0318(3) 0.0412(4) 0.0179(3) -0.0117(3) 0.0043(2) -0.0054(3)
N1 0.0159(9) 0.0194(9) 0.0156(9) 0.0021(8) 0.0072(8) 0.0002(7)
Ni1 0.01334(18) 0.0220(2) 0.01155(19) 0.000 0.00366(15) 0.000
O1 0.0193(7) 0.0217(8) 0.0132(7) -0.0002(6) 0.0041(6) -0.0031(6)

loop_
_atom_type_symbol
_atom_type_description
_atom_type_scat_dispersion_real
_atom_type_scat_dispersion_imag
_atom_type_scat_source
C C 0.0033 0.0016 'International Tables Vol C Tables 4.2.6.8 and 6.1.1.4'
H H 0.0000 0.0000 'International Tables Vol C Tables 4.2.6.8 and 6.1.1.4'
Br Br -0.2901 2.4595 'International Tables Vol C Tables 4.2.6.8 and 6.1.1.4'
Cl Cl 0.1484 0.1585 'International Tables Vol C Tables 4.2.6.8 and 6.1.1.4'
N N 0.0061 0.0033 'International Tables Vol C Tables 4.2.6.8 and 6.1.1.4'
Ni Ni 0.3393 1.1124 'International Tables Vol C Tables 4.2.6.8 and 6.1.1.4'
O O 0.0106 0.0060 'International Tables Vol C Tables 4.2.6.8 and 6.1.1.4'

loop_
_exptl_crystal_face_index_h
_exptl_crystal_face_index_k
_exptl_crystal_face_index_l
_exptl_crystal_face_perp_dist
1 0 -1 0.0398
-1 0 1 0.0398
0 1 1 0.0903
-4 -5 -1 0.0605
-1 1 0 0.0685
1 -1 0 0.0685

loop_
_geom_angle_atom_site_label_1
_geom_angle_atom_site_label_2
_geom_angle_atom_site_label_3
_geom_angle
_geom_angle_site_symmetry_1
_geom_angle_site_symmetry_3
_geom_angle_publ_flag
C2 C1 C6 115.3(2) . . ?
O1 C1 C2 120.7(2) . . ?
O1 C1 C6 124.0(2) . . ?
C1 C2 Br1 116.71(17) . . ?
C3 C2 Br1 119.18(17) . . ?
C3 C2 C1 123.9(2) . . ?
C2 C3 H3 120.7 . . ?
C2 C3 C4 118.7(2) . . ?
C4 C3 H3 120.7 . . ?
C3 C4 Cl1 119.45(18) . . ?
C5 C4 C3 120.4(2) . . ?
C5 C4 Cl1 120.07(19) . . ?
C4 C5 H5 119.7 . . ?
C4 C5 C6 120.6(2) . . ?
C6 C5 H5 119.7 . . ?
C1 C6 C7 122.1(2) . . ?
C5 C6 C1 121.0(2) . . ?
C5 C6 C7 116.8(2) . . ?
C6 C7 H7 116.2 . . ?
N1 C7 C6 127.6(2) . . ?
N1 C7 H7 116.2 . . ?
C9 C8 H8 107.5 . . ?
C9 C8 C15 114.93(19) . . ?
C15 C8 H8 107.5 . . ?
N1 C8 H8 107.5 . . ?
N1 C8 C9 110.37(18) . . ?
N1 C8 C15 108.73(19) . . ?
C10 C9 C8 118.2(2) . . ?
C10 C9 C14 118.6(2) . . ?
C14 C9 C8 123.0(2) . . ?
C9 C10 H10 119.5 . . ?
C11 C10 C9 120.9(2) . . ?
C11 C10 H10 119.5 . . ?
C10 C11 H11 120.1 . . ?
C10 C11 C12 119.9(2) . . ?
C12 C11 H11 120.1 . . ?
C11 C12 H12 120.1 . . ?
C13 C12 C11 119.8(2) . . ?
C13 C12 H12 120.1 . . ?
C12 C13 H13 119.8 . . ?
C12 C13 C14 120.4(2) . . ?
C14 C13 H13 119.8 . . ?
C9 C14 H14 119.9 . . ?
C13 C14 C9 120.2(2) . . ?
C13 C14 H14 119.9 . . ?
C8 C15 H15A 109.5 . . ?
C8 C15 H15B 109.5 . . ?
C8 C15 H15C 109.5 . . ?
H15A C15 H15B 109.5 . . ?
H15A C15 H15C 109.5 . . ?
H15B C15 H15C 109.5 . . ?
C7 N1 C8 115.58(19) . . ?
C7 N1 Ni1 121.58(15) . . ?
C8 N1 Ni1 122.85(14) . . ?
N1 Ni1 N1 117.02(11) 2_656 . ?
O1 Ni1 N1 107.29(7) . 2_656 ?
O1 Ni1 N1 92.49(7) . . ?
O1 Ni1 N1 107.29(7) 2_656 . ?
O1 Ni1 N1 92.49(7) 2_656 2_656 ?
O1 Ni1 O1 141.94(10) 2_656 . ?
C1 O1 Ni1 126.20(14) . . ?

loop_
_geom_bond_atom_site_label_1
_geom_bond_atom_site_label_2
_geom_bond_distance
_geom_bond_site_symmetry_2
_geom_bond_publ_flag
Br1 C2 1.903(2) . ?
C1 C2 1.419(3) . ?
C1 C6 1.427(3) . ?
C1 O1 1.298(3) . ?
C2 C3 1.374(3) . ?
C3 H3 0.9500 . ?
C3 C4 1.401(3) . ?
C4 C5 1.376(3) . ?
C4 Cl1 1.742(2) . ?
C5 H5 0.9500 . ?
C5 C6 1.402(3) . ?
C6 C7 1.445(3) . ?
C7 H7 0.9500 . ?
C7 N1 1.285(3) . ?
C8 H8 1.0000 . ?
C8 C9 1.520(3) . ?
C8 C15 1.520(3) . ?
C8 N1 1.494(3) . ?
C9 C10 1.392(3) . ?
C9 C14 1.394(3) . ?
C10 H10 0.9500 . ?
C10 C11 1.382(4) . ?
C11 H11 0.9500 . ?
C11 C12 1.386(4) . ?
C12 H12 0.9500 . ?
C12 C13 1.379(4) . ?
C13 H13 0.9500 . ?
C13 C14 1.389(4) . ?
C14 H14 0.9500 . ?
C15 H15A 0.9800 . ?
C15 H15B 0.9800 . ?
C15 H15C 0.9800 . ?
N1 Ni1 2.0066(19) . ?
Ni1 O1 1.9120(16) 2_656 ?
Ni1 O1 1.9120(16) . ?

loop_
_geom_torsion_atom_site_label_1
_geom_torsion_atom_site_label_2
_geom_torsion_atom_site_label_3
_geom_torsion_atom_site_label_4
_geom_torsion
_geom_torsion_site_symmetry_1
_geom_torsion_site_symmetry_2
_geom_torsion_site_symmetry_3
_geom_torsion_site_symmetry_4
_geom_torsion_publ_flag
Br1 C2 C3 C4 174.79(17) . . . . ?
C1 C2 C3 C4 -0.1(3) . . . . ?
C1 C6 C7 N1 -9.5(4) . . . . ?
C2 C1 C6 C5 2.0(3) . . . . ?
C2 C1 C6 C7 -175.2(2) . . . . ?
C2 C1 O1 Ni1 -162.41(16) . . . . ?
C2 C3 C4 C5 1.2(3) . . . . ?
C2 C3 C4 Cl1 -176.46(18) . . . . ?
C3 C4 C5 C6 -0.7(4) . . . . ?
C4 C5 C6 C1 -0.9(3) . . . . ?
C4 C5 C6 C7 176.4(2) . . . . ?
C5 C6 C7 N1 173.2(2) . . . . ?
C6 C1 C2 Br1 -176.46(16) . . . . ?
C6 C1 C2 C3 -1.5(3) . . . . ?
C6 C1 O1 Ni1 17.4(3) . . . . ?
C6 C7 N1 C8 172.2(2) . . . . ?
C6 C7 N1 Ni1 -7.8(3) . . . . ?
C8 C9 C10 C11 -178.6(2) . . . . ?
C8 C9 C14 C13 177.3(2) . . . . ?
C9 C8 N1 C7 120.9(2) . . . . ?
C9 C8 N1 Ni1 -59.1(2) . . . . ?
C9 C10 C11 C12 1.5(4) . . . . ?
C10 C9 C14 C13 1.2(3) . . . . ?
C10 C11 C12 C13 0.5(4) . . . . ?
C11 C12 C13 C14 -1.6(4) . . . . ?
C12 C13 C14 C9 0.7(4) . . . . ?
C14 C9 C10 C11 -2.3(4) . . . . ?
C15 C8 C9 C10 -175.9(2) . . . . ?
C15 C8 C9 C14 7.9(3) . . . . ?
C15 C8 N1 C7 -112.2(2) . . . . ?
C15 C8 N1 Ni1 67.8(2) . . . . ?
Cl1 C4 C5 C6 176.95(17) . . . . ?
N1 C8 C9 C10 -52.5(3) . . . . ?
N1 C8 C9 C14 131.3(2) . . . . ?
O1 C1 C2 Br1 3.4(3) . . . . ?
O1 C1 C2 C3 178.4(2) . . . . ?
O1 C1 C6 C5 -177.9(2) . . . . ?
O1 C1 C6 C7 4.9(3) . . . . ?
